data_7007139
loop_
_publ_author_name
'Zhang, Xian-Ming'
'Zhao, Yan-Fei'
'Wu, Hai-Shun'
'Batten, Stuart R.'
'Ng, Seik Weng'

_publ_section_title
;
 Syntheses and structures of metal tetrazole coordination polymers.
;
_journal_issue 26
_journal_name_full 'Dalton transactions (Cambridge, England : 2003)'
_journal_page_first 3170
_journal_page_last 3178
_journal_paper_doi 10.1039/b518052j
_journal_year 2006
_chemical_formula_sum 'C18 H27 Cu8 N39'
_chemical_formula_weight 1298.11
_chemical_name_systematic
;
?
;
_space_group_IT_number 176
_symmetry_cell_setting hexagonal
_symmetry_space_group_name_Hall '-P 6c'
_symmetry_space_group_name_H-M 'P 63/m'
_atom_sites_solution_hydrogens geom
_atom_sites_solution_primary direct
_atom_sites_solution_secondary difmap
_audit_creation_method SHELXL-97
_cell_angle_alpha 90.00
_cell_angle_beta 90.00
_cell_angle_gamma 120.00
_cell_formula_units_Z 2
_cell_length_a 13.959(3)
_cell_length_b 13.959(3)
_cell_length_c 16.292(4)
_cell_measurement_temperature 298(2)
_cell_volume 2749.2(11)
_computing_cell_refinement 'SMART (Bruker, 2001)'
_computing_data_collection 'SMART (Bruker, 2001)'
_computing_data_reduction 'SAINT (Bruker, 2001)'
_computing_molecular_graphics 'ORTEP-II (Johnson, 1976)'
_computing_publication_material 'SHELXL-97 (Sheldrick, 1997)'
_computing_structure_refinement 'SHELXL-97 (Sheldrick, 1997)'
_computing_structure_solution 'SHELXS-97 (Sheldrick, 1990)'
_diffrn_ambient_temperature 298(2)
_diffrn_measured_fraction_theta_full 0.999
_diffrn_measured_fraction_theta_max 0.999
_diffrn_measurement_device_type 'Bruker Apex CCD Diffractometer'
_diffrn_measurement_method '\f and \w scan'
_diffrn_radiation_monochromator graphite
_diffrn_radiation_source 'fine-focus sealed tube'
_diffrn_radiation_type MoK\a
_diffrn_radiation_wavelength 0.71073
_diffrn_reflns_av_R_equivalents 0.0972
_diffrn_reflns_av_sigmaI/netI 0.0564
_diffrn_reflns_limit_h_max 16
_diffrn_reflns_limit_h_min -17
_diffrn_reflns_limit_k_max 17
_diffrn_reflns_limit_k_min -17
_diffrn_reflns_limit_l_max 20
_diffrn_reflns_limit_l_min -18
_diffrn_reflns_number 15288
_diffrn_reflns_theta_full 25.98
_diffrn_reflns_theta_max 25.98
_diffrn_reflns_theta_min 1.68
_diffrn_standards_decay_% 0
_exptl_absorpt_coefficient_mu 3.086
_exptl_absorpt_correction_T_max 0.8865
_exptl_absorpt_correction_T_min 0.4681
_exptl_absorpt_correction_type multi-scan
_exptl_absorpt_process_details 'SADABS, Sheldrick 1997'
_exptl_crystal_colour black
_exptl_crystal_density_diffrn 1.568
_exptl_crystal_density_method 'not measured'
_exptl_crystal_description plate
_exptl_crystal_F_000 1280
_exptl_crystal_size_max 0.29
_exptl_crystal_size_mid 0.05
_exptl_crystal_size_min 0.04
_refine_diff_density_max 1.459
_refine_diff_density_min -1.244
_refine_diff_density_rms 0.234
_refine_ls_extinction_method none
_refine_ls_goodness_of_fit_ref 1.162
_refine_ls_hydrogen_treatment constr
_refine_ls_matrix_type full
_refine_ls_number_parameters 99
_refine_ls_number_reflns 1875
_refine_ls_number_restraints 0
_refine_ls_restrained_S_all 1.162
_refine_ls_R_factor_all 0.1139
_refine_ls_R_factor_gt 0.0903
_refine_ls_shift/su_max 0.000
_refine_ls_shift/su_mean 0.000
_refine_ls_structure_factor_coef Fsqd
_refine_ls_weighting_details 'calc w=1/[\s^2^(Fo^2^)+(0.1133P)^2^+16.4367P] where P=(Fo^2^+2Fc^2^)/3'
_refine_ls_weighting_scheme calc
_refine_ls_wR_factor_gt 0.2240
_refine_ls_wR_factor_ref 0.2355
_reflns_number_gt 1518
_reflns_number_total 1875
_reflns_threshold_expression >2sigma(I)
_cod_data_source_file b518052j.txt
_cod_data_source_block 3
_cod_depositor_comments
;
The following automatic conversions were performed:
'_symmetry_cell_setting' value 'Hexagonal' changed to 'hexagonal'
according to '/home/saulius/struct/CIF-dictionaries/cif_core.dic'
dictionary named 'cif_core.dic' version 2.4.1 from 2010-06-29.

Automatic conversion script
Id: cif_fix_enum 1527 2010-12-29 10:47:43Z saulius 
;
_cod_original_cell_volume 2749.4(10)
_cod_original_sg_symbol_H-M P6(3)/m
_cod_database_code 7007139

loop_
_symmetry_equiv_pos_as_xyz
'x, y, z'
'-y, x-y, z'
'-x+y, -x, z'
'-x, -y, z+1/2'
'y, -x+y, z+1/2'
'x-y, x, z+1/2'
'-x, -y, -z'
'y, -x+y, -z'
'x-y, x, -z'
'x, y, -z-1/2'
'-y, x-y, -z-1/2'
'-x+y, -x, -z-1/2'

loop_
_atom_site_label
_atom_site_type_symbol
_atom_site_fract_x
_atom_site_fract_y
_atom_site_fract_z
_atom_site_U_iso_or_equiv
_atom_site_adp_type
_atom_site_occupancy
_atom_site_symmetry_multiplicity
_atom_site_calc_flag
_atom_site_refinement_flags
_atom_site_disorder_assembly
_atom_site_disorder_group
Cu1 Cu 0.3333 0.6667 0.37020(10) 0.0153(4) Uani 1 3 d S . .
Cu2 Cu 0.44469(9) 0.37383(9) 0.56017(9) 0.0397(5) Uani 1 1 d . . .
N1 N 0.2127(5) 0.4471(6) 0.4718(5) 0.0331(18) Uani 1 1 d . . .
N2 N 0.3105(6) 0.5311(6) 0.4441(5) 0.0344(19) Uani 1 1 d . . .
N3 N 0.3895(6) 0.5162(6) 0.4697(6) 0.038(2) Uani 1 1 d . . .
N4 N 0.3486(6) 0.4233(6) 0.5154(5) 0.0340(19) Uani 1 1 d . . .
N5 N 0.1006(6) 0.4748(6) 0.3196(5) 0.0330(18) Uani 1 1 d . . .
N6 N 0.1997(6) 0.5551(6) 0.2930(5) 0.0351(19) Uani 1 1 d . . .
C1 C 0.1584(9) 0.2801(10) 0.5562(12) 0.087(6) Uani 1 1 d . . .
H1A H 0.1170 0.2960 0.5954 0.131 Uiso 1 1 calc R . .
H1B H 0.1976 0.2494 0.5840 0.131 Uiso 1 1 calc R . .
H1C H 0.1088 0.2279 0.5166 0.131 Uiso 1 1 calc R . .
C2 C 0.2380(8) 0.3828(8) 0.5141(9) 0.056(3) Uani 1 1 d . . .
C3 C 0.0464(11) 0.4271(11) 0.2500 0.041(4) Uani 1 2 d S . .
C4 C -0.0738(17) 0.3334(16) 0.2500 0.110(10) Uani 1 2 d S . .
H4A H -0.1078 0.3329 0.1987 0.165 Uiso 0.50 1 calc PR . .
H4B H -0.1130 0.3443 0.2941 0.165 Uiso 0.50 1 calc PR . .
H4C H -0.0762 0.2640 0.2573 0.165 Uiso 0.50 1 calc PR . .

loop_
_atom_site_aniso_label
_atom_site_aniso_U_11
_atom_site_aniso_U_22
_atom_site_aniso_U_33
_atom_site_aniso_U_23
_atom_site_aniso_U_13
_atom_site_aniso_U_12
Cu1 0.0138(5) 0.0138(5) 0.0183(8) 0.000 0.000 0.0069(3)
Cu2 0.0267(7) 0.0298(7) 0.0730(10) -0.0084(6) -0.0123(6) 0.0220(5)
N1 0.012(3) 0.036(4) 0.057(5) -0.009(4) -0.005(3) 0.016(3)
N2 0.022(4) 0.025(4) 0.057(6) -0.012(4) -0.009(3) 0.013(3)
N3 0.018(3) 0.026(4) 0.073(6) -0.019(4) -0.015(4) 0.014(3)
N4 0.026(4) 0.024(4) 0.058(6) -0.007(4) -0.007(4) 0.018(3)
N5 0.014(3) 0.026(4) 0.040(5) 0.004(3) -0.011(3) -0.004(3)
N6 0.024(4) 0.027(4) 0.059(5) 0.004(4) 0.003(3) 0.016(3)
C1 0.023(6) 0.037(6) 0.20(2) 0.036(9) -0.006(8) 0.011(5)
C2 0.016(4) 0.031(5) 0.119(11) -0.019(6) -0.017(6) 0.011(4)
C3 0.024(7) 0.025(7) 0.070(11) 0.000 0.000 0.010(6)
C4 0.044(12) 0.041(11) 0.20(3) 0.000 0.000 -0.011(9)

loop_
_atom_type_symbol
_atom_type_description
_atom_type_scat_dispersion_real
_atom_type_scat_dispersion_imag
_atom_type_scat_source
C C 0.0033 0.0016 'International Tables Vol C Tables 4.2.6.8 and 6.1.1.4'
H H 0.0000 0.0000 'International Tables Vol C Tables 4.2.6.8 and 6.1.1.4'
N N 0.0061 0.0033 'International Tables Vol C Tables 4.2.6.8 and 6.1.1.4'
Cu Cu 0.3201 1.2651 'International Tables Vol C Tables 4.2.6.8 and 6.1.1.4'

loop_
_geom_angle_atom_site_label_1
_geom_angle_atom_site_label_2
_geom_angle_atom_site_label_3
_geom_angle
_geom_angle_site_symmetry_1
_geom_angle_site_symmetry_3
_geom_angle_publ_flag
N2 Cu1 N2 91.1(3) 3_565 2_665 ?
N2 Cu1 N2 91.1(3) 3_565 . ?
N2 Cu1 N2 91.1(3) 2_665 . ?
N2 Cu1 N6 89.8(3) 3_565 3_565 ?
N2 Cu1 N6 90.1(3) 2_665 3_565 ?
N2 Cu1 N6 178.5(3) . 3_565 ?
N2 Cu1 N6 90.1(3) 3_565 . ?
N2 Cu1 N6 178.5(3) 2_665 . ?
N2 Cu1 N6 89.8(3) . . ?
N6 Cu1 N6 89.0(3) 3_565 . ?
N2 Cu1 N6 178.5(3) 3_565 2_665 ?
N2 Cu1 N6 89.8(3) 2_665 2_665 ?
N2 Cu1 N6 90.1(3) . 2_665 ?
N6 Cu1 N6 89.0(3) 3_565 2_665 ?
N6 Cu1 N6 89.0(3) . 2_665 ?
N4 Cu2 N5 123.4(3) . 8_556 ?
N4 Cu2 N1 126.3(3) . 8_556 ?
N5 Cu2 N1 98.6(3) 8_556 8_556 ?
N4 Cu2 N3 111.1(3) . 7_666 ?
N5 Cu2 N3 94.1(3) 8_556 7_666 ?
N1 Cu2 N3 95.8(3) 8_556 7_666 ?
C2 N1 N2 105.5(7) . . ?
C2 N1 Cu2 135.8(7) . 9_556 ?
N2 N1 Cu2 118.7(6) . 9_556 ?
N3 N2 N1 109.0(7) . . ?
N3 N2 Cu1 124.5(6) . . ?
N1 N2 Cu1 126.6(5) . . ?
N2 N3 N4 110.4(7) . . ?
N2 N3 Cu2 121.8(7) . 7_666 ?
N4 N3 Cu2 127.8(5) . 7_666 ?
N3 N4 C2 103.8(8) . . ?
N3 N4 Cu2 121.0(5) . . ?
C2 N4 Cu2 135.0(7) . . ?
C3 N5 N6 103.3(8) . . ?
C3 N5 Cu2 135.8(7) . 9_556 ?
N6 N5 Cu2 120.6(6) . 9_556 ?
N5 N6 N6 108.8(5) . 10_556 ?
N5 N6 Cu1 125.1(6) . . ?
N6 N6 Cu1 126.0(2) 10_556 . ?
C2 C1 H1A 109.5 . . ?
C2 C1 H1B 109.5 . . ?
H1A C1 H1B 109.5 . . ?
C2 C1 H1C 109.5 . . ?
H1A C1 H1C 109.5 . . ?
H1B C1 H1C 109.5 . . ?
N1 C2 N4 111.3(10) . . ?
N1 C2 C1 125.5(9) . . ?
N4 C2 C1 123.2(10) . . ?
N5 C3 N5 115.5(12) . 10_556 ?
N5 C3 C4 122.1(6) . . ?
N5 C3 C4 122.1(6) 10_556 . ?
C3 C4 H4A 109.5 . . ?
C3 C4 H4B 109.5 . . ?
H4A C4 H4B 109.5 . . ?
C3 C4 H4C 109.5 . . ?
H4A C4 H4C 109.5 . . ?
H4B C4 H4C 109.5 . . ?

loop_
_geom_bond_atom_site_label_1
_geom_bond_atom_site_label_2
_geom_bond_distance
_geom_bond_site_symmetry_2
_geom_bond_publ_flag
Cu1 N2 2.128(8) 3_565 ?
Cu1 N2 2.128(8) 2_665 ?
Cu1 N2 2.128(8) . ?
Cu1 N6 2.141(8) 3_565 ?
Cu1 N6 2.141(8) . ?
Cu1 N6 2.141(8) 2_665 ?
Cu2 N4 1.933(7) . ?
Cu2 N5 2.003(8) 8_556 ?
Cu2 N1 2.032(7) 8_556 ?
Cu2 N3 2.097(8) 7_666 ?
N1 C2 1.312(14) . ?
N1 N2 1.357(10) . ?
N1 Cu2 2.032(7) 9_556 ?
N2 N3 1.290(10) . ?
N3 N4 1.350(11) . ?
N3 Cu2 2.097(8) 7_666 ?
N4 C2 1.352(12) . ?
N5 C3 1.341(10) . ?
N5 N6 1.344(10) . ?
N5 Cu2 2.003(8) 9_556 ?
N6 N6 1.400(17) 10_556 ?
C1 C2 1.472(17) . ?
C1 H1A 0.9600 . ?
C1 H1B 0.9600 . ?
C1 H1C 0.9600 . ?
C3 N5 1.341(10) 10_556 ?
C3 C4 1.53(2) . ?
C4 H4A 0.9600 . ?
C4 H4B 0.9600 . ?
C4 H4C 0.9600 . ?
